data_4324304
loop_
_publ_author_name
'Feng-Lei Yang'
'Jun Tao'
'Rong-Bin Huang'
'Lan-Sun Zheng'

_publ_contact_author_address
;
Department of Chemistry
Xiamen University
Xiamen 361005
P. R. China
;
_publ_contact_author_email taojun@xmu.edu.cn
_publ_contact_author_name 'Prof. Jun Tao'
_publ_contact_author_phone 86-592-2188138
_publ_section_title
;
 Temperature-Dependent in Situ Ligand Cyclization via C=C Coupling and
 Formation of a Spin-Crossover Iron(II) Coordination Polymer
;
_journal_name_full 'Inorganic Chemistry'
_journal_page_first 911
_journal_page_last 917
_journal_paper_doi 10.1021/ic101490a
_journal_volume 50
_journal_year 2011
_chemical_formula_sum 'C30 H28 Mn N10 S2'
_chemical_formula_weight 647.70
_chemical_name_systematic
; 

 ? 

;
_space_group_IT_number 14
_symmetry_cell_setting monoclinic
_symmetry_space_group_name_Hall '-P 2ybc'
_symmetry_space_group_name_H-M 'P 1 21/c 1'
_atom_sites_solution_hydrogens geom
_atom_sites_solution_primary direct
_atom_sites_solution_secondary difmap
_audit_creation_method SHELXL-97
_cell_angle_alpha 90.00
_cell_angle_beta 100.299(8)
_cell_angle_gamma 90.00
_cell_formula_units_Z 4
_cell_length_a 17.3303(13)
_cell_length_b 9.5903(7)
_cell_length_c 18.8701(17)
_cell_measurement_reflns_used 3020
_cell_measurement_temperature 173(2)
_cell_measurement_theta_max 26.3564
_cell_measurement_theta_min 2.7905
_cell_volume 3085.7(4)
_computing_structure_refinement 'SHELXL-97 (Sheldrick, 1997)'
_computing_structure_solution 'SHELXS-97 (Sheldrick, 1990)'
_diffrn_ambient_temperature 173(2)
_diffrn_detector_area_resol_mean 16.1903
_diffrn_measured_fraction_theta_full 0.942
_diffrn_measured_fraction_theta_max 0.942
_diffrn_measurement_device_type 'Xcalibur, Sapphire3, Gemini ultra'
_diffrn_measurement_method '\w scans'
_diffrn_radiation_monochromator graphite
_diffrn_radiation_source 'fine-focus sealed tube'
_diffrn_radiation_type MoK\a
_diffrn_radiation_wavelength 0.71073
_diffrn_reflns_av_R_equivalents 0.0530
_diffrn_reflns_av_sigmaI/netI 0.1204
_diffrn_reflns_limit_h_max 19
_diffrn_reflns_limit_h_min -19
_diffrn_reflns_limit_k_max 9
_diffrn_reflns_limit_k_min -11
_diffrn_reflns_limit_l_max 21
_diffrn_reflns_limit_l_min -20
_diffrn_reflns_number 11514
_diffrn_reflns_theta_full 24.75
_diffrn_reflns_theta_max 24.75
_diffrn_reflns_theta_min 2.94
_diffrn_standards_number 12357
_exptl_absorpt_coefficient_mu 0.602
_exptl_absorpt_correction_T_max 0.8891
_exptl_absorpt_correction_T_min 0.7948
_exptl_absorpt_correction_type multi-scan
_exptl_crystal_density_diffrn 1.394
_exptl_crystal_F_000 1340
_exptl_crystal_size_max 0.40
_exptl_crystal_size_mid 0.20
_exptl_crystal_size_min 0.20
_refine_diff_density_max 0.393
_refine_diff_density_min -0.453
_refine_diff_density_rms 0.086
_refine_ls_extinction_method none
_refine_ls_goodness_of_fit_ref 0.854
_refine_ls_hydrogen_treatment constr
_refine_ls_matrix_type full
_refine_ls_number_parameters 388
_refine_ls_number_reflns 4993
_refine_ls_number_restraints 0
_refine_ls_restrained_S_all 0.854
_refine_ls_R_factor_all 0.0911
_refine_ls_R_factor_gt 0.0420
_refine_ls_shift/su_max 0.000
_refine_ls_shift/su_mean 0.000
_refine_ls_structure_factor_coef Fsqd
_refine_ls_weighting_details 'calc w=1/[\s^2^(Fo^2^)+(0.0544P)^2^+0.0000P] where P=(Fo^2^+2Fc^2^)/3'
_refine_ls_weighting_scheme calc
_refine_ls_wR_factor_gt 0.0897
_refine_ls_wR_factor_ref 0.1160
_reflns_number_gt 2776
_reflns_number_total 4993
_reflns_threshold_expression >2sigma(I)
_cod_data_source_file ic101490a_si_001_4.cif
_cod_data_source_block complex1a
_cod_original_sg_symbol_H-M 'P 21/c '
_cod_database_code 4324304

loop_
_symmetry_equiv_pos_as_xyz
'x, y, z'
'-x, y+1/2, -z+1/2'
'-x, -y, -z'
'x, -y-1/2, z-1/2'

loop_
_atom_site_label
_atom_site_type_symbol
_atom_site_fract_x
_atom_site_fract_y
_atom_site_fract_z
_atom_site_U_iso_or_equiv
_atom_site_adp_type
_atom_site_occupancy
_atom_site_symmetry_multiplicity
_atom_site_calc_flag
_atom_site_refinement_flags
Mn1 Mn 0.23433(3) 0.01618(6) 0.47055(3) 0.01709(18) Uani 1 1 d .
C1 C 0.3464(2) -0.8341(4) 0.5983(2) 0.0260(11) Uani 1 1 d .
H1A H 0.3279 -0.9072 0.6230 0.031 Uiso 1 1 calc R
C2 C 0.4030(2) -0.7501(4) 0.6350(2) 0.0238(11) Uani 1 1 d .
H2A H 0.4228 -0.7675 0.6833 0.029 Uiso 1 1 calc R
C3 C 0.4316(2) -0.6378(4) 0.6003(2) 0.0165(10) Uani 1 1 d .
C4 C 0.4000(2) -0.6199(4) 0.5283(2) 0.0201(10) Uani 1 1 d .
H4A H 0.4169 -0.5468 0.5025 0.024 Uiso 1 1 calc R
C5 C 0.3435(2) -0.7107(4) 0.4949(2) 0.0184(10) Uani 1 1 d .
H5A H 0.3235 -0.6972 0.4463 0.022 Uiso 1 1 calc R
C6 C 0.3078(2) -0.2488(4) 0.5633(2) 0.0236(11) Uani 1 1 d .
H6A H 0.2559 -0.2630 0.5680 0.028 Uiso 1 1 calc R
C7 C 0.3638(2) -0.3367(4) 0.6001(2) 0.0210(10) Uani 1 1 d .
H7A H 0.3494 -0.4066 0.6292 0.025 Uiso 1 1 calc R
C8 C 0.4423(2) -0.3212(4) 0.5936(2) 0.0178(10) Uani 1 1 d .
C9 C 0.4590(2) -0.2094(4) 0.5515(2) 0.0222(11) Uani 1 1 d .
H9A H 0.5106 -0.1921 0.5466 0.027 Uiso 1 1 calc R
C10 C 0.4004(2) -0.1255(4) 0.5174(2) 0.0251(11) Uani 1 1 d .
H10A H 0.4138 -0.0516 0.4901 0.030 Uiso 1 1 calc R
C11 C 0.5040(2) -0.4119(4) 0.6300(2) 0.0191(10) Uani 1 1 d .
C12 C 0.4957(2) -0.5532(4) 0.6405(2) 0.0179(10) Uani 1 1 d .
C13 C 0.6113(2) -0.5480(4) 0.7352(2) 0.0288(12) Uani 1 1 d .
H13A H 0.6543 -0.6101 0.7539 0.035 Uiso 1 1 calc R
H13B H 0.5911 -0.5086 0.7756 0.035 Uiso 1 1 calc R
C14 C 0.6401(2) -0.4312(4) 0.6908(3) 0.0319(12) Uani 1 1 d .
H14A H 0.6777 -0.3734 0.7220 0.038 Uiso 1 1 calc R
H14B H 0.6663 -0.4716 0.6544 0.038 Uiso 1 1 calc R
N1 N 0.31590(18) -0.8170(3) 0.52853(18) 0.0177(8) Uani 1 1 d .
N2 N 0.32359(19) -0.1441(3) 0.5213(2) 0.0220(9) Uani 1 1 d .
N3 N 0.55015(19) -0.6240(3) 0.68913(19) 0.0259(9) Uani 1 1 d .
H3A H 0.5480 -0.7134 0.6922 0.031 Uiso 1 1 d R
N4 N 0.57549(18) -0.3470(3) 0.65683(19) 0.0248(9) Uani 1 1 d .
H4B H 0.5805 -0.2582 0.6534 0.030 Uiso 1 1 d R
C15 C 0.0660(2) 0.8857(4) 0.4402(2) 0.0252(11) Uani 1 1 d .
H15A H 0.0590 0.9633 0.4680 0.030 Uiso 1 1 calc R
C16 C 0.0031(2) 0.8012(4) 0.4191(2) 0.0236(11) Uani 1 1 d .
H16A H -0.0452 0.8240 0.4309 0.028 Uiso 1 1 calc R
C17 C 0.0109(2) 0.6798(4) 0.3797(2) 0.0169(10) Uani 1 1 d .
C18 C 0.0851(2) 0.6600(4) 0.3610(2) 0.0210(10) Uani 1 1 d .
H18A H 0.0941 0.5826 0.3340 0.025 Uiso 1 1 calc R
C19 C 0.1435(2) 0.7529(4) 0.3821(2) 0.0237(11) Uani 1 1 d .
H19A H 0.1909 0.7382 0.3667 0.028 Uiso 1 1 calc R
C20 C 0.1317(2) 0.2904(4) 0.4644(2) 0.0212(10) Uani 1 1 d .
H20A H 0.1611 0.3024 0.5103 0.025 Uiso 1 1 calc R
C21 C 0.0682(2) 0.3761(4) 0.4410(2) 0.0204(10) Uani 1 1 d .
H21A H 0.0550 0.4441 0.4719 0.024 Uiso 1 1 calc R
C22 C 0.0238(2) 0.3633(4) 0.3728(2) 0.0200(10) Uani 1 1 d .
C23 C 0.0454(2) 0.2583(4) 0.3282(2) 0.0263(11) Uani 1 1 d .
H23A H 0.0174 0.2434 0.2819 0.032 Uiso 1 1 calc R
C24 C 0.1100(2) 0.1780(5) 0.3560(2) 0.0285(12) Uani 1 1 d .
H24A H 0.1252 0.1104 0.3260 0.034 Uiso 1 1 calc R
C25 C -0.0482(2) 0.4444(4) 0.3483(2) 0.0208(10) Uani 1 1 d .
C26 C -0.0550(2) 0.5852(4) 0.3590(2) 0.0171(10) Uani 1 1 d .
C27 C -0.1956(2) 0.5510(4) 0.3443(3) 0.0341(12) Uani 1 1 d .
H27A H -0.2432 0.6024 0.3259 0.041 Uiso 1 1 calc R
H27B H -0.2005 0.5129 0.3909 0.041 Uiso 1 1 calc R
C28 C -0.1866(2) 0.4320(4) 0.2929(2) 0.0254(11) Uani 1 1 d .
H28A H -0.2286 0.3648 0.2923 0.031 Uiso 1 1 calc R
H28B H -0.1891 0.4676 0.2445 0.031 Uiso 1 1 calc R
N5 N 0.13787(19) 0.8653(3) 0.4239(2) 0.0218(9) Uani 1 1 d .
N6 N 0.1515(2) 0.1888(3) 0.4208(2) 0.0231(9) Uani 1 1 d .
N7 N -0.12966(18) 0.6447(3) 0.3528(2) 0.0246(9) Uani 1 1 d .
H7B H -0.1359 0.7337 0.3531 0.030 Uiso 1 1 d R
N8 N -0.11174(19) 0.3662(4) 0.3175(2) 0.0316(10) Uani 1 1 d .
H8A H -0.1070 0.2775 0.3130 0.038 Uiso 1 1 d R
S2 S 0.40430(6) -0.00869(12) 0.28972(7) 0.0318(3) Uani 1 1 d .
C30 C 0.3392(2) 0.0057(4) 0.3420(2) 0.0208(10) Uani 1 1 d .
N10 N 0.29210(19) 0.0176(4) 0.37818(19) 0.0289(9) Uani 1 1 d .
S1 S 0.15606(7) -0.00637(14) 0.70975(7) 0.0410(3) Uani 1 1 d .
C29 C 0.1711(2) 0.0021(4) 0.6264(2) 0.0212(10) Uani 1 1 d .
N9 N 0.18256(19) 0.0088(4) 0.5682(2) 0.0258(9) Uani 1 1 d .

loop_
_atom_site_aniso_label
_atom_site_aniso_U_11
_atom_site_aniso_U_22
_atom_site_aniso_U_33
_atom_site_aniso_U_23
_atom_site_aniso_U_13
_atom_site_aniso_U_12
Mn1 0.0145(3) 0.0163(3) 0.0199(4) -0.0003(3) 0.0016(2) 0.0012(3)
C1 0.032(3) 0.020(2) 0.025(3) 0.011(2) 0.003(2) 0.000(2)
C2 0.029(3) 0.024(2) 0.016(3) -0.001(2) -0.003(2) -0.007(2)
C3 0.016(2) 0.016(2) 0.017(3) 0.000(2) -0.0003(19) 0.0086(19)
C4 0.022(2) 0.014(2) 0.026(3) 0.002(2) 0.008(2) -0.001(2)
C5 0.020(2) 0.022(2) 0.010(2) -0.002(2) -0.0072(18) -0.001(2)
C6 0.020(2) 0.022(2) 0.029(3) 0.004(2) 0.005(2) 0.002(2)
C7 0.024(2) 0.013(2) 0.026(3) 0.007(2) 0.007(2) 0.002(2)
C8 0.020(2) 0.015(2) 0.019(3) -0.006(2) 0.003(2) -0.003(2)
C9 0.015(2) 0.019(2) 0.033(3) 0.005(2) 0.003(2) 0.000(2)
C10 0.022(2) 0.017(2) 0.039(3) 0.008(2) 0.010(2) -0.002(2)
C11 0.018(2) 0.020(2) 0.021(3) 0.000(2) 0.006(2) 0.002(2)
C12 0.022(2) 0.017(2) 0.015(3) -0.0048(19) 0.003(2) 0.000(2)
C13 0.028(3) 0.025(2) 0.029(3) 0.002(2) -0.005(2) 0.002(2)
C14 0.023(3) 0.029(3) 0.042(3) 0.003(2) 0.000(2) -0.001(2)
N1 0.0181(19) 0.0187(19) 0.014(2) -0.0030(17) -0.0035(16) -0.0017(17)
N2 0.017(2) 0.0181(19) 0.032(2) 0.0069(18) 0.0070(17) 0.0010(17)
N3 0.026(2) 0.0135(18) 0.032(2) 0.0067(18) -0.0099(18) 0.0006(17)
N4 0.0198(19) 0.0162(19) 0.035(3) 0.0074(18) -0.0042(17) -0.0055(17)
C15 0.020(2) 0.020(2) 0.036(3) -0.010(2) 0.006(2) 0.001(2)
C16 0.015(2) 0.020(2) 0.039(3) -0.006(2) 0.014(2) 0.002(2)
C17 0.018(2) 0.021(2) 0.012(2) 0.001(2) 0.0037(19) -0.002(2)
C18 0.023(2) 0.021(2) 0.020(3) -0.003(2) 0.007(2) 0.001(2)
C19 0.015(2) 0.027(2) 0.030(3) -0.001(2) 0.006(2) 0.003(2)
C20 0.019(2) 0.023(2) 0.021(3) -0.002(2) 0.001(2) -0.002(2)
C21 0.020(2) 0.020(2) 0.022(3) -0.002(2) 0.005(2) 0.003(2)
C22 0.020(2) 0.015(2) 0.025(3) 0.005(2) 0.003(2) 0.000(2)
C23 0.028(3) 0.031(3) 0.017(3) 0.001(2) -0.004(2) 0.007(2)
C24 0.031(3) 0.031(3) 0.022(3) -0.006(2) -0.001(2) 0.014(2)
C25 0.018(2) 0.020(2) 0.023(3) -0.003(2) -0.002(2) 0.000(2)
C26 0.015(2) 0.020(2) 0.015(2) 0.003(2) -0.0015(19) 0.002(2)
C27 0.022(3) 0.031(3) 0.050(4) -0.002(3) 0.010(2) 0.000(2)
C28 0.014(2) 0.028(2) 0.031(3) -0.002(2) -0.004(2) -0.002(2)
N5 0.0163(19) 0.023(2) 0.027(2) -0.0005(18) 0.0040(17) 0.0044(17)
N6 0.025(2) 0.019(2) 0.026(2) -0.0009(18) 0.0051(18) 0.0045(18)
N7 0.0156(19) 0.0111(18) 0.046(3) -0.0100(18) 0.0035(17) -0.0017(17)
N8 0.020(2) 0.020(2) 0.048(3) -0.0059(19) -0.0100(19) 0.0009(18)
S2 0.0305(6) 0.0335(7) 0.0355(7) -0.0033(7) 0.0169(5) -0.0001(6)
C30 0.027(2) 0.016(2) 0.017(2) -0.001(2) -0.0027(19) -0.003(2)
N10 0.026(2) 0.038(2) 0.024(2) -0.001(2) 0.0092(17) 0.001(2)
S1 0.0526(8) 0.0471(8) 0.0268(7) 0.0035(7) 0.0160(6) -0.0032(7)
C29 0.014(2) 0.017(2) 0.031(3) -0.002(3) 0.0008(19) 0.002(2)
N9 0.0255(19) 0.028(2) 0.024(2) 0.001(2) 0.0055(16) 0.0017(19)

loop_
_atom_type_symbol
_atom_type_description
_atom_type_scat_dispersion_real
_atom_type_scat_dispersion_imag
_atom_type_scat_source
C C 0.0033 0.0016 'International Tables Vol C Tables 4.2.6.8 and 6.1.1.4'
H H 0.0000 0.0000 'International Tables Vol C Tables 4.2.6.8 and 6.1.1.4'
Mn Mn 0.3368 0.7283 'International Tables Vol C Tables 4.2.6.8 and 6.1.1.4'
N N 0.0061 0.0033 'International Tables Vol C Tables 4.2.6.8 and 6.1.1.4'
S S 0.1246 0.1234 'International Tables Vol C Tables 4.2.6.8 and 6.1.1.4'

loop_
_geom_angle_atom_site_label_1
_geom_angle_atom_site_label_2
_geom_angle_atom_site_label_3
_geom_angle
_geom_angle_site_symmetry_1
_geom_angle_site_symmetry_3
N10 Mn1 N9 176.33(13) . .
N10 Mn1 N5 96.11(13) . 1_545
N9 Mn1 N5 85.52(13) . 1_545
N10 Mn1 N2 88.02(13) . .
N9 Mn1 N2 88.51(13) . .
N5 Mn1 N2 97.56(11) 1_545 .
N10 Mn1 N6 90.66(13) . .
N9 Mn1 N6 92.73(13) . .
N5 Mn1 N6 86.41(12) 1_545 .
N2 Mn1 N6 175.93(12) . .
N10 Mn1 N1 92.61(13) . 1_565
N9 Mn1 N1 86.05(13) . 1_565
N5 Mn1 N1 170.07(12) 1_545 1_565
N2 Mn1 N1 87.45(11) . 1_565
N6 Mn1 N1 88.77(12) . 1_565
N1 C1 C2 123.4(4) . .
N1 C1 H1A 118.3 . .
C2 C1 H1A 118.3 . .
C1 C2 C3 120.2(4) . .
C1 C2 H2A 119.9 . .
C3 C2 H2A 119.9 . .
C4 C3 C2 116.4(4) . .
C4 C3 C12 124.6(4) . .
C2 C3 C12 118.9(4) . .
C5 C4 C3 119.7(4) . .
C5 C4 H4A 120.1 . .
C3 C4 H4A 120.1 . .
N1 C5 C4 123.5(4) . .
N1 C5 H5A 118.3 . .
C4 C5 H5A 118.3 . .
N2 C6 C7 123.9(4) . .
N2 C6 H6A 118.1 . .
C7 C6 H6A 118.1 . .
C6 C7 C8 120.2(4) . .
C6 C7 H7A 119.9 . .
C8 C7 H7A 119.9 . .
C7 C8 C9 115.8(4) . .
C7 C8 C11 122.8(4) . .
C9 C8 C11 121.3(4) . .
C10 C9 C8 120.7(4) . .
C10 C9 H9A 119.7 . .
C8 C9 H9A 119.7 . .
N2 C10 C9 123.4(4) . .
N2 C10 H10A 118.3 . .
C9 C10 H10A 118.3 . .
C12 C11 N4 119.5(4) . .
C12 C11 C8 124.7(4) . .
N4 C11 C8 115.8(3) . .
N3 C12 C11 120.3(4) . .
N3 C12 C3 115.9(3) . .
C11 C12 C3 123.8(4) . .
N3 C13 C14 108.4(4) . .
N3 C13 H13A 110.0 . .
C14 C13 H13A 110.0 . .
N3 C13 H13B 110.0 . .
C14 C13 H13B 110.0 . .
H13A C13 H13B 108.4 . .
N4 C14 C13 110.5(3) . .
N4 C14 H14A 109.6 . .
C13 C14 H14A 109.6 . .
N4 C14 H14B 109.6 . .
C13 C14 H14B 109.6 . .
H14A C14 H14B 108.1 . .
C5 N1 C1 116.7(4) . .
C5 N1 Mn1 123.5(3) . 1_545
C1 N1 Mn1 119.2(3) . 1_545
C6 N2 C10 115.9(4) . .
C6 N2 Mn1 124.2(3) . .
C10 N2 Mn1 119.3(3) . .
C12 N3 C13 119.7(3) . .
C12 N3 H3A 120.3 . .
C13 N3 H3A 120.0 . .
C11 N4 C14 118.8(3) . .
C11 N4 H4B 120.5 . .
C14 N4 H4B 120.7 . .
N5 C15 C16 124.8(4) . .
N5 C15 H15A 117.6 . .
C16 C15 H15A 117.6 . .
C15 C16 C17 120.2(4) . .
C15 C16 H16A 119.9 . .
C17 C16 H16A 119.9 . .
C16 C17 C18 115.1(4) . .
C16 C17 C26 121.1(4) . .
C18 C17 C26 123.8(4) . .
C19 C18 C17 120.5(4) . .
C19 C18 H18A 119.8 . .
C17 C18 H18A 119.8 . .
N5 C19 C18 124.6(4) . .
N5 C19 H19A 117.7 . .
C18 C19 H19A 117.7 . .
N6 C20 C21 120.5(4) . .
N6 C20 H20A 119.8 . .
C21 C20 H20A 119.8 . .
C20 C21 C22 121.6(4) . .
C20 C21 H21A 119.2 . .
C22 C21 H21A 119.2 . .
C21 C22 C23 117.3(4) . .
C21 C22 C25 123.0(4) . .
C23 C22 C25 119.4(4) . .
C24 C23 C22 117.1(4) . .
C24 C23 H23A 121.5 . .
C22 C23 H23A 121.5 . .
N6 C24 C23 125.8(4) . .
N6 C24 H24A 117.1 . .
C23 C24 H24A 117.1 . .
N8 C25 C26 121.1(4) . .
N8 C25 C22 114.5(3) . .
C26 C25 C22 124.2(4) . .
C25 C26 N7 119.4(4) . .
C25 C26 C17 124.7(4) . .
N7 C26 C17 115.9(3) . .
N7 C27 C28 111.7(3) . .
N7 C27 H27A 109.3 . .
C28 C27 H27A 109.3 . .
N7 C27 H27B 109.3 . .
C28 C27 H27B 109.3 . .
H27A C27 H27B 107.9 . .
N8 C28 C27 108.1(3) . .
N8 C28 H28A 110.1 . .
C27 C28 H28A 110.1 . .
N8 C28 H28B 110.1 . .
C27 C28 H28B 110.1 . .
H28A C28 H28B 108.4 . .
C19 N5 C15 114.6(4) . .
C19 N5 Mn1 127.7(3) . 1_565
C15 N5 Mn1 117.7(3) . 1_565
C24 N6 C20 117.8(4) . .
C24 N6 Mn1 121.9(3) . .
C20 N6 Mn1 118.7(3) . .
C26 N7 C27 117.2(3) . .
C26 N7 H7B 121.3 . .
C27 N7 H7B 121.4 . .
C25 N8 C28 120.3(3) . .
C25 N8 H8A 119.9 . .
C28 N8 H8A 119.8 . .
N10 C30 S2 178.7(4) . .
C30 N10 Mn1 162.0(3) . .
N9 C29 S1 179.1(4) . .
C29 N9 Mn1 165.9(3) . .

loop_
_geom_bond_atom_site_label_1
_geom_bond_atom_site_label_2
_geom_bond_distance
_geom_bond_site_symmetry_2
Mn1 N10 2.160(4) .
Mn1 N9 2.191(4) .
Mn1 N5 2.267(3) 1_545
Mn1 N2 2.268(3) .
Mn1 N6 2.280(3) .
Mn1 N1 2.281(3) 1_565
C1 N1 1.339(5) .
C1 C2 1.358(6) .
C1 H1A 0.9300 .
C2 C3 1.396(6) .
C2 H2A 0.9300 .
C3 C4 1.381(6) .
C3 C12 1.472(5) .
C4 C5 1.376(5) .
C4 H4A 0.9300 .
C5 N1 1.334(5) .
C5 H5A 0.9300 .
C6 N2 1.338(5) .
C6 C7 1.376(5) .
C6 H6A 0.9300 .
C7 C8 1.394(5) .
C7 H7A 0.9300 .
C8 C9 1.396(5) .
C8 C11 1.451(5) .
C9 C10 1.363(5) .
C9 H9A 0.9300 .
C10 N2 1.359(5) .
C10 H10A 0.9300 .
C11 C12 1.381(5) .
C11 N4 1.398(5) .
C12 N3 1.373(5) .
C13 N3 1.442(5) .
C13 C14 1.535(6) .
C13 H13A 0.9700 .
C13 H13B 0.9700 .
C14 N4 1.436(5) .
C14 H14A 0.9700 .
C14 H14B 0.9700 .
N1 Mn1 2.281(3) 1_545
N3 H3A 0.8600 .
N4 H4B 0.8600 .
C15 N5 1.350(5) .
C15 C16 1.359(5) .
C15 H15A 0.9300 .
C16 C17 1.400(5) .
C16 H16A 0.9300 .
C17 C18 1.406(5) .
C17 C26 1.456(5) .
C18 C19 1.354(6) .
C18 H18A 0.9300 .
C19 N5 1.349(5) .
C19 H19A 0.9300 .
C20 N6 1.359(5) .
C20 C21 1.381(5) .
C20 H20A 0.9300 .
C21 C22 1.382(6) .
C21 H21A 0.9300 .
C22 C23 1.406(6) .
C22 C25 1.473(6) .
C23 C24 1.382(6) .
C23 H23A 0.9300 .
C24 N6 1.307(5) .
C24 H24A 0.9300 .
C25 N8 1.372(5) .
C25 C26 1.374(5) .
C26 N7 1.400(5) .
C27 N7 1.440(5) .
C27 C28 1.523(6) .
C27 H27A 0.9700 .
C27 H27B 0.9700 .
C28 N8 1.443(5) .
C28 H28A 0.9700 .
C28 H28B 0.9700 .
N5 Mn1 2.267(3) 1_565
N7 H7B 0.8600 .
N8 H8A 0.8600 .
S2 C30 1.633(4) .
C30 N10 1.159(5) .
S1 C29 1.642(4) .
C29 N9 1.152(5) .
